data_7014972
loop_
_publ_author_name
'Chen, Gui'
'Man, Wai-Lun'
'Yiu, Shek-Man'
'Wong, Tsz-Wing'
'Szeto, Lap'
'Wong, Wing-Tak'
'Lau, Tai-Chu'

_publ_section_title
;
 Binuclear (salen)osmium phosphinidine and phosphiniminato complexes.
;
_journal_issue 9
_journal_name_full 'Dalton transactions (Cambridge, England : 2003)'
_journal_page_first 1938
_journal_page_last 1944
_journal_paper_doi 10.1039/c0dt01367f
_journal_volume 40
_journal_year 2011
_chemical_formula_sum 'C77.5 H75 Cl3 F12 N6 O5 Os2 P4'
_chemical_formula_weight 2009.06
_chemical_name_systematic
;
?
;
_space_group_IT_number 2
_symmetry_cell_setting triclinic
_symmetry_space_group_name_Hall '-P 1'
_symmetry_space_group_name_H-M 'P -1'
_atom_sites_solution_hydrogens geom
_atom_sites_solution_primary direct
_atom_sites_solution_secondary difmap
_audit_creation_method SHELXL-97
_cell_angle_alpha 69.1705(19)
_cell_angle_beta 84.0361(17)
_cell_angle_gamma 68.1080(18)
_cell_formula_units_Z 2
_cell_length_a 14.2178(3)
_cell_length_b 14.9520(3)
_cell_length_c 20.6258(5)
_cell_measurement_reflns_used 16942
_cell_measurement_temperature 133(2)
_cell_measurement_theta_max 71.4359
_cell_measurement_theta_min 3.3741
_cell_volume 3800.55(16)
_computing_cell_refinement 'CrysAlisPro, Oxford Diffraction Ltd'
_computing_data_collection 'CrysAlisPro, Oxford Diffraction Ltd'
_computing_data_reduction 'CrysAlisPro, Oxford Diffraction Ltd'
_computing_molecular_graphics Ortep-3
_computing_publication_material Wingx
_computing_structure_refinement 'SHELXL-97 (Sheldrick, 1997)'
_computing_structure_solution 'SHELXS-97 (Sheldrick, 1990)'
_diffrn_ambient_temperature 133(2)
_diffrn_detector_area_resol_mean 16.1270
_diffrn_measured_fraction_theta_full 0.987
_diffrn_measured_fraction_theta_max 0.987
_diffrn_measurement_device_type 'Xcalibur, Sapphire3, Gemini ultra'
_diffrn_measurement_method '\w scans'
_diffrn_radiation_monochromator mirror
_diffrn_radiation_source 'Enhance Ultra (Cu) X-ray Source'
_diffrn_radiation_type CuK\a
_diffrn_radiation_wavelength 1.54180
_diffrn_reflns_av_R_equivalents 0.0574
_diffrn_reflns_av_sigmaI/netI 0.0588
_diffrn_reflns_limit_h_max 14
_diffrn_reflns_limit_h_min -16
_diffrn_reflns_limit_k_max 15
_diffrn_reflns_limit_k_min -17
_diffrn_reflns_limit_l_max 24
_diffrn_reflns_limit_l_min -24
_diffrn_reflns_number 24719
_diffrn_reflns_theta_full 66.99
_diffrn_reflns_theta_max 66.99
_diffrn_reflns_theta_min 3.38
_exptl_absorpt_coefficient_mu 8.725
_exptl_absorpt_correction_T_max 1.00000
_exptl_absorpt_correction_T_min 0.17800
_exptl_absorpt_correction_type multi-scan
_exptl_absorpt_process_details 'CrysAlisPro, Oxford Diffraction Ltd'
_exptl_crystal_colour 'dark purple'
_exptl_crystal_density_diffrn 1.756
_exptl_crystal_density_method 'not measured'
_exptl_crystal_description block
_exptl_crystal_F_000 1986
_exptl_crystal_size_max 0.52
_exptl_crystal_size_mid 0.12
_exptl_crystal_size_min 0.01
_refine_diff_density_max 2.302
_refine_diff_density_min -2.241
_refine_diff_density_rms 0.177
_refine_ls_extinction_method none
_refine_ls_goodness_of_fit_ref 0.968
_refine_ls_hydrogen_treatment constr
_refine_ls_matrix_type full
_refine_ls_number_parameters 985
_refine_ls_number_reflns 13369
_refine_ls_number_restraints 2
_refine_ls_restrained_S_all 0.969
_refine_ls_R_factor_all 0.0588
_refine_ls_R_factor_gt 0.0455
_refine_ls_shift/su_max 0.002
_refine_ls_shift/su_mean 0.000
_refine_ls_structure_factor_coef Fsqd
_refine_ls_weighting_details 'calc w=1/[\s^2^(Fo^2^)+(0.0893P)^2^+0.0000P] where P=(Fo^2^+2Fc^2^)/3'
_refine_ls_weighting_scheme calc
_refine_ls_wR_factor_gt 0.1162
_refine_ls_wR_factor_ref 0.1215
_reflns_number_gt 10683
_reflns_number_total 13369
_reflns_threshold_expression >2sigma(I)
_cod_data_source_file C0DT01367F.TXT
_cod_data_source_block 3
_cod_original_cell_volume 3800.56(14)
_cod_original_sg_symbol_H-M P-1
_cod_original_formula_sum 'C77.50 H75 Cl3 F12 N6 O5 Os2 P4'
_cod_database_code 7014972

loop_
_symmetry_equiv_pos_as_xyz
'x, y, z'
'-x, -y, -z'

loop_
_atom_site_label
_atom_site_type_symbol
_atom_site_fract_x
_atom_site_fract_y
_atom_site_fract_z
_atom_site_U_iso_or_equiv
_atom_site_adp_type
_atom_site_occupancy
_atom_site_symmetry_multiplicity
_atom_site_calc_flag
_atom_site_refinement_flags
_atom_site_disorder_assembly
_atom_site_disorder_group
Os1 Os 0.111818(16) 0.139646(17) 0.756521(10) 0.01372(8) Uani 1 1 d . . .
Os2 Os 0.388359(16) 0.032855(16) 0.761471(10) 0.01369(8) Uani 1 1 d . . .
P1 P -0.11894(10) 0.30679(11) 0.70200(7) 0.0170(3) Uani 1 1 d . . .
P2 P 0.61969(11) -0.08446(11) 0.71792(7) 0.0178(3) Uani 1 1 d . . .
P3 P 0.24458(13) 0.63300(13) 0.70202(8) 0.0279(3) Uani 1 1 d . . .
P4 P 0.75008(11) 0.04729(11) 0.87293(7) 0.0202(3) Uani 1 1 d . . .
F1 F 0.2449(5) 0.5387(5) 0.6837(3) 0.0764(18) Uani 1 1 d . . .
F2 F 0.1739(4) 0.6097(5) 0.7657(3) 0.0684(17) Uani 1 1 d . . .
F3 F 0.1450(4) 0.7054(5) 0.6521(3) 0.0600(14) Uani 1 1 d . . .
F4 F 0.2432(5) 0.7296(4) 0.7183(3) 0.0630(15) Uani 1 1 d . . .
F5 F 0.3422(4) 0.5638(4) 0.7504(3) 0.0639(15) Uani 1 1 d . . .
F6 F 0.3135(4) 0.6593(4) 0.6374(2) 0.0511(12) Uani 1 1 d . . .
F7 F 0.6673(3) -0.0037(3) 0.8756(2) 0.0335(9) Uani 1 1 d . . .
F8 F 0.8098(4) 0.0022(4) 0.8153(3) 0.0587(14) Uani 1 1 d . . .
F9 F 0.8152(4) -0.0531(4) 0.9325(3) 0.0569(14) Uani 1 1 d . . .
F10 F 0.6905(4) 0.0932(4) 0.9304(3) 0.0530(13) Uani 1 1 d . . .
F11 F 0.6847(4) 0.1480(4) 0.8142(3) 0.0621(15) Uani 1 1 d . . .
F12 F 0.8340(3) 0.0977(3) 0.8717(2) 0.0326(8) Uani 1 1 d . . .
O1 O 0.1030(3) 0.1964(3) 0.65098(19) 0.0229(9) Uani 1 1 d . . .
O2 O 0.1175(3) 0.2723(3) 0.75703(19) 0.0175(8) Uani 1 1 d . . .
O3 O 0.3857(3) -0.1082(3) 0.77910(19) 0.0177(8) Uani 1 1 d . . .
O4 O 0.3912(3) 0.0606(3) 0.65736(19) 0.0198(8) Uani 1 1 d . . .
O5 O 0.2497(3) 0.0853(3) 0.75803(17) 0.0186(8) Uani 1 1 d . . .
N1 N 0.1022(3) 0.0072(4) 0.7614(2) 0.0143(9) Uani 1 1 d . . .
N2 N 0.1110(4) 0.0775(4) 0.8612(2) 0.0205(10) Uani 1 1 d . . .
N3 N 0.3918(3) 0.0148(4) 0.8626(2) 0.0139(9) Uani 1 1 d . . .
N4 N 0.3915(3) 0.1713(3) 0.7492(2) 0.0145(9) Uani 1 1 d . . .
N5 N -0.0416(4) 0.2061(4) 0.7581(2) 0.0204(10) Uani 1 1 d . . .
H5N H -0.0700 0.1754 0.7948 0.024 Uiso 1 1 calc R . .
N6 N 0.5432(4) -0.0338(4) 0.7703(2) 0.0194(10) Uani 1 1 d . . .
H6N H 0.5718 -0.0352 0.8067 0.023 Uiso 1 1 calc R . .
C1 C 0.1099(4) 0.1402(5) 0.6123(3) 0.0184(11) Uani 1 1 d . . .
C2 C 0.1063(5) 0.1908(5) 0.5400(3) 0.0263(13) Uani 1 1 d . . .
H2A H 0.1017 0.2603 0.5223 0.032 Uiso 1 1 calc R . .
C3 C 0.1093(6) 0.1418(6) 0.4948(3) 0.0404(18) Uani 1 1 d . . .
H3A H 0.1072 0.1774 0.4462 0.048 Uiso 1 1 calc R . .
C4 C 0.1153(7) 0.0400(6) 0.5190(4) 0.047(2) Uani 1 1 d . . .
H4A H 0.1159 0.0070 0.4871 0.057 Uiso 1 1 calc R . .
C5 C 0.1204(6) -0.0123(5) 0.5893(4) 0.0366(17) Uani 1 1 d . . .
H5A H 0.1274 -0.0825 0.6056 0.044 Uiso 1 1 calc R . .
C6 C 0.1153(5) 0.0372(5) 0.6382(3) 0.0261(13) Uani 1 1 d . . .
C7 C 0.1110(4) -0.0240(5) 0.7092(3) 0.0210(12) Uani 1 1 d . . .
H7A H 0.1149 -0.0923 0.7186 0.025 Uiso 1 1 calc R . .
C8 C 0.0850(5) -0.0577(4) 0.8319(3) 0.0198(12) Uani 1 1 d . . .
H8A H 0.0104 -0.0337 0.8394 0.024 Uiso 1 1 calc R . .
C9 C 0.1221(5) -0.1709(5) 0.8470(3) 0.0255(13) Uani 1 1 d . . .
H9A H 0.1962 -0.1969 0.8408 0.031 Uiso 1 1 calc R . .
H9B H 0.0891 -0.1853 0.8138 0.031 Uiso 1 1 calc R . .
C10 C 0.0989(6) -0.2262(5) 0.9205(3) 0.0333(15) Uani 1 1 d . . .
H10A H 0.1281 -0.3012 0.9302 0.040 Uiso 1 1 calc R . .
H10B H 0.0245 -0.2061 0.9251 0.040 Uiso 1 1 calc R . .
C11 C 0.1423(5) -0.2007(5) 0.9731(3) 0.0284(14) Uani 1 1 d . . .
H11A H 0.2173 -0.2317 0.9739 0.034 Uiso 1 1 calc R . .
H11B H 0.1194 -0.2318 1.0198 0.034 Uiso 1 1 calc R . .
C12 C 0.1108(5) -0.0854(5) 0.9572(3) 0.0251(13) Uani 1 1 d . . .
H12A H 0.1465 -0.0733 0.9901 0.030 Uiso 1 1 calc R . .
H12B H 0.0370 -0.0555 0.9633 0.030 Uiso 1 1 calc R . .
C13 C 0.1362(5) -0.0327(4) 0.8829(3) 0.0192(12) Uani 1 1 d . . .
H13A H 0.2112 -0.0644 0.8789 0.023 Uiso 1 1 calc R . .
C14 C 0.1004(4) 0.1287(4) 0.9028(3) 0.0178(11) Uani 1 1 d . . .
H14A H 0.0982 0.0934 0.9510 0.021 Uiso 1 1 calc R . .
C15 C 0.0916(4) 0.2342(5) 0.8818(3) 0.0198(12) Uani 1 1 d . . .
C16 C 0.0785(5) 0.2728(5) 0.9373(3) 0.0235(12) Uani 1 1 d . . .
H16A H 0.0730 0.2299 0.9831 0.028 Uiso 1 1 calc R . .
C17 C 0.0737(5) 0.3702(5) 0.9263(4) 0.0316(14) Uani 1 1 d . . .
H17A H 0.0632 0.3955 0.9637 0.038 Uiso 1 1 calc R . .
C18 C 0.0847(5) 0.4321(5) 0.8585(4) 0.0297(14) Uani 1 1 d . . .
H18A H 0.0818 0.4997 0.8505 0.036 Uiso 1 1 calc R . .
C19 C 0.0992(5) 0.3979(5) 0.8048(3) 0.0231(12) Uani 1 1 d . . .
H19A H 0.1075 0.4415 0.7598 0.028 Uiso 1 1 calc R . .
C20 C 0.1023(4) 0.2984(5) 0.8136(3) 0.0196(11) Uani 1 1 d . . .
C21 C 0.4059(4) -0.1821(5) 0.8406(3) 0.0224(12) Uani 1 1 d . . .
C22 C 0.4117(5) -0.2786(5) 0.8428(3) 0.0220(12) Uani 1 1 d . . .
H22A H 0.4029 -0.2878 0.8009 0.026 Uiso 1 1 calc R . .
C23 C 0.4296(5) -0.3603(5) 0.9037(3) 0.0228(12) Uani 1 1 d . . .
H23A H 0.4332 -0.4249 0.9035 0.027 Uiso 1 1 calc R . .
C24 C 0.4428(5) -0.3484(5) 0.9667(3) 0.0258(13) Uani 1 1 d . . .
H24A H 0.4562 -0.4050 1.0090 0.031 Uiso 1 1 calc R . .
C25 C 0.4363(5) -0.2551(5) 0.9661(3) 0.0234(12) Uani 1 1 d . . .
H25A H 0.4441 -0.2475 1.0088 0.028 Uiso 1 1 calc R . .
C26 C 0.4182(4) -0.1685(4) 0.9041(3) 0.0178(11) Uani 1 1 d . . .
C27 C 0.4075(4) -0.0734(4) 0.9129(3) 0.0179(11) Uani 1 1 d . . .
H27A H 0.4122 -0.0750 0.9589 0.021 Uiso 1 1 calc R . .
C28 C 0.3671(5) 0.1130(4) 0.8729(3) 0.0201(12) Uani 1 1 d . . .
H28A H 0.2919 0.1487 0.8667 0.024 Uiso 1 1 calc R . .
C29 C 0.3964(5) 0.1064(5) 0.9439(3) 0.0251(13) Uani 1 1 d . . .
H29A H 0.4706 0.0703 0.9525 0.030 Uiso 1 1 calc R . .
H29B H 0.3620 0.0669 0.9805 0.030 Uiso 1 1 calc R . .
C30 C 0.3655(5) 0.2148(5) 0.9468(3) 0.0288(14) Uani 1 1 d . . .
H30A H 0.2906 0.2472 0.9439 0.035 Uiso 1 1 calc R . .
H30B H 0.3890 0.2099 0.9918 0.035 Uiso 1 1 calc R . .
C31 C 0.4097(5) 0.2821(5) 0.8882(3) 0.0300(14) Uani 1 1 d . . .
H31A H 0.4844 0.2547 0.8946 0.036 Uiso 1 1 calc R . .
H31B H 0.3837 0.3524 0.8901 0.036 Uiso 1 1 calc R . .
C32 C 0.3821(5) 0.2862(5) 0.8171(3) 0.0239(12) Uani 1 1 d . . .
H32A H 0.3079 0.3209 0.8082 0.029 Uiso 1 1 calc R . .
H32B H 0.4158 0.3264 0.7804 0.029 Uiso 1 1 calc R . .
C33 C 0.4149(4) 0.1791(4) 0.8146(3) 0.0190(11) Uani 1 1 d . . .
H33A H 0.4902 0.1469 0.8227 0.023 Uiso 1 1 calc R . .
C34 C 0.3634(5) 0.2509(5) 0.6915(3) 0.0261(13) Uani 1 1 d . . .
H34A H 0.3533 0.3162 0.6937 0.031 Uiso 1 1 calc R . .
C35 C 0.3470(5) 0.2460(5) 0.6254(3) 0.0240(13) Uani 1 1 d . . .
C36 C 0.3180(6) 0.3397(5) 0.5693(4) 0.0409(18) Uani 1 1 d . . .
H36A H 0.3038 0.4016 0.5781 0.049 Uiso 1 1 calc R . .
C37 C 0.3095(7) 0.3443(6) 0.5024(4) 0.053(2) Uani 1 1 d . . .
H37A H 0.2889 0.4088 0.4658 0.064 Uiso 1 1 calc R . .
C38 C 0.3307(6) 0.2559(6) 0.4884(3) 0.0352(16) Uani 1 1 d . . .
H38A H 0.3272 0.2588 0.4419 0.042 Uiso 1 1 calc R . .
C39 C 0.3573(5) 0.1622(5) 0.5420(3) 0.0257(13) Uani 1 1 d . . .
H39A H 0.3703 0.1016 0.5318 0.031 Uiso 1 1 calc R . .
C40 C 0.3655(4) 0.1548(5) 0.6108(3) 0.0204(12) Uani 1 1 d . . .
C41 C -0.2373(5) 0.3426(5) 0.7452(3) 0.0261(13) Uani 1 1 d . . .
C42 C -0.2346(5) 0.3345(5) 0.8140(4) 0.0318(15) Uani 1 1 d . . .
H42A H -0.1717 0.3097 0.8384 0.038 Uiso 1 1 calc R . .
C43 C -0.3271(7) 0.3639(6) 0.8470(4) 0.044(2) Uani 1 1 d . . .
H43A H -0.3268 0.3575 0.8945 0.053 Uiso 1 1 calc R . .
C44 C -0.4183(6) 0.4019(5) 0.8111(5) 0.049(2) Uani 1 1 d . . .
H44A H -0.4802 0.4235 0.8336 0.059 Uiso 1 1 calc R . .
C45 C -0.4199(5) 0.4086(5) 0.7435(4) 0.0394(18) Uani 1 1 d . . .
H45A H -0.4827 0.4326 0.7193 0.047 Uiso 1 1 calc R . .
C46 C -0.3286(5) 0.3800(5) 0.7100(4) 0.0332(16) Uani 1 1 d . . .
H46A H -0.3297 0.3865 0.6626 0.040 Uiso 1 1 calc R . .
C47 C -0.0790(4) 0.4155(4) 0.6704(3) 0.0210(12) Uani 1 1 d . . .
C48 C -0.1161(5) 0.4914(5) 0.7000(3) 0.0290(14) Uani 1 1 d . . .
H48A H -0.1629 0.4865 0.7363 0.035 Uiso 1 1 calc R . .
C49 C -0.0844(6) 0.5753(5) 0.6764(4) 0.0379(16) Uani 1 1 d . . .
H49A H -0.1114 0.6279 0.6962 0.046 Uiso 1 1 calc R . .
C50 C -0.0155(5) 0.5833(5) 0.6255(4) 0.0328(15) Uani 1 1 d . . .
H50A H 0.0077 0.6391 0.6113 0.039 Uiso 1 1 calc R . .
C51 C 0.0204(5) 0.5078(5) 0.5945(4) 0.0316(15) Uani 1 1 d . . .
H51A H 0.0661 0.5139 0.5576 0.038 Uiso 1 1 calc R . .
C52 C -0.0104(5) 0.4239(5) 0.6174(3) 0.0274(14) Uani 1 1 d . . .
H52A H 0.0155 0.3722 0.5968 0.033 Uiso 1 1 calc R . .
C53 C -0.1419(4) 0.2794(5) 0.6280(3) 0.0204(12) Uani 1 1 d . . .
C54 C -0.1645(5) 0.3527(5) 0.5620(3) 0.0285(14) Uani 1 1 d . . .
H54A H -0.1709 0.4213 0.5542 0.034 Uiso 1 1 calc R . .
C55 C -0.1778(5) 0.3240(6) 0.5074(3) 0.0366(17) Uani 1 1 d . . .
H55A H -0.1941 0.3738 0.4621 0.044 Uiso 1 1 calc R . .
C56 C -0.1675(6) 0.2247(7) 0.5180(4) 0.0382(17) Uani 1 1 d . . .
H56A H -0.1750 0.2056 0.4801 0.046 Uiso 1 1 calc R . .
C57 C -0.1465(6) 0.1533(6) 0.5838(4) 0.0381(16) Uani 1 1 d . . .
H57A H -0.1409 0.0850 0.5913 0.046 Uiso 1 1 calc R . .
C58 C -0.1333(5) 0.1797(5) 0.6394(3) 0.0273(13) Uani 1 1 d . . .
H58A H -0.1185 0.1298 0.6848 0.033 Uiso 1 1 calc R . .
C59 C 0.7455(5) -0.1472(5) 0.7570(3) 0.0282(14) Uani 1 1 d . . .
C60 C 0.7594(5) -0.1974(5) 0.8287(4) 0.0317(15) Uani 1 1 d . . .
H60A H 0.7022 -0.1908 0.8575 0.038 Uiso 1 1 calc R . .
C61 C 0.8550(6) -0.2564(6) 0.8581(4) 0.0413(18) Uani 1 1 d . . .
H61A H 0.8638 -0.2893 0.9070 0.050 Uiso 1 1 calc R . .
C62 C 0.9392(5) -0.2679(6) 0.8162(5) 0.044(2) Uani 1 1 d . . .
H62A H 1.0051 -0.3106 0.8362 0.053 Uiso 1 1 calc R . .
C63 C 0.9263(6) -0.2172(7) 0.7456(5) 0.045(2) Uani 1 1 d . . .
H63A H 0.9838 -0.2235 0.7173 0.054 Uiso 1 1 calc R . .
C64 C 0.8298(5) -0.1566(5) 0.7151(4) 0.0315(15) Uani 1 1 d . . .
H64A H 0.8215 -0.1220 0.6663 0.038 Uiso 1 1 calc R . .
C65 C 0.5894(5) -0.1813(4) 0.7015(3) 0.0205(12) Uani 1 1 d . . .
C66 C 0.6480(5) -0.2846(5) 0.7321(3) 0.0257(13) Uani 1 1 d . . .
H66A H 0.7073 -0.3036 0.7588 0.031 Uiso 1 1 calc R . .
C67 C 0.6210(5) -0.3603(5) 0.7242(4) 0.0337(15) Uani 1 1 d . . .
H67A H 0.6620 -0.4305 0.7451 0.040 Uiso 1 1 calc R . .
C68 C 0.5343(5) -0.3335(5) 0.6857(3) 0.0303(14) Uani 1 1 d . . .
H68A H 0.5160 -0.3853 0.6799 0.036 Uiso 1 1 calc R . .
C69 C 0.4743(5) -0.2308(5) 0.6558(3) 0.0300(14) Uani 1 1 d . . .
H69A H 0.4132 -0.2123 0.6311 0.036 Uiso 1 1 calc R . .
C70 C 0.5032(5) -0.1548(5) 0.6619(3) 0.0298(14) Uani 1 1 d . . .
H70A H 0.4640 -0.0845 0.6389 0.036 Uiso 1 1 calc R . .
C71 C 0.6226(4) 0.0133(5) 0.6368(3) 0.0213(12) Uani 1 1 d . . .
C72 C 0.6354(6) -0.0030(5) 0.5743(3) 0.0336(15) Uani 1 1 d . . .
H72A H 0.6441 -0.0684 0.5729 0.040 Uiso 1 1 calc R . .
C73 C 0.6354(7) 0.0765(6) 0.5135(4) 0.0413(18) Uani 1 1 d . . .
H73A H 0.6453 0.0652 0.4704 0.050 Uiso 1 1 calc R . .
C74 C 0.6210(6) 0.1721(5) 0.5156(4) 0.0369(16) Uani 1 1 d . . .
H74A H 0.6197 0.2267 0.4738 0.044 Uiso 1 1 calc R . .
C75 C 0.6085(6) 0.1885(6) 0.5782(4) 0.0371(17) Uani 1 1 d . . .
H75A H 0.5993 0.2540 0.5797 0.045 Uiso 1 1 calc R . .
C76 C 0.6097(5) 0.1087(5) 0.6386(3) 0.0290(14) Uani 1 1 d . . .
H76A H 0.6014 0.1195 0.6819 0.035 Uiso 1 1 calc R . .
C77 C 0.7067(8) 0.5497(10) 0.9290(6) 0.072(3) Uani 1 1 d . . .
H77A H 0.6688 0.6216 0.9001 0.086 Uiso 1 1 calc R . .
H77B H 0.6637 0.5091 0.9329 0.086 Uiso 1 1 calc R . .
Cl1 Cl 0.7293(3) 0.5459(3) 1.0102(2) 0.0988(11) Uani 1 1 d . . .
Cl2 Cl 0.81881(17) 0.50124(19) 0.88777(13) 0.0567(5) Uani 1 1 d . . .
C78 C 0.528(5) 0.450(3) 0.5035(17) 0.23(3) Uiso 0.50 1 d PD . .
Cl3 Cl 0.4729(5) 0.5210(5) 0.5557(3) 0.0753(14) Uiso 0.50 1 d PD . .
Cl4 Cl 0.4890(7) 0.4555(7) 0.5931(4) 0.109(2) Uiso 0.50 1 d PD . .

loop_
_atom_site_aniso_label
_atom_site_aniso_U_11
_atom_site_aniso_U_22
_atom_site_aniso_U_33
_atom_site_aniso_U_23
_atom_site_aniso_U_13
_atom_site_aniso_U_12
Os1 0.01399(13) 0.01724(13) 0.01007(12) -0.00358(9) 0.00140(8) -0.00712(9)
Os2 0.01425(13) 0.01580(13) 0.01156(12) -0.00383(9) 0.00142(8) -0.00708(9)
P1 0.0154(7) 0.0179(7) 0.0157(6) -0.0050(5) 0.0035(5) -0.0056(5)
P2 0.0158(7) 0.0193(7) 0.0190(7) -0.0092(5) 0.0018(5) -0.0052(5)
P3 0.0255(8) 0.0301(8) 0.0267(8) -0.0086(6) 0.0042(6) -0.0105(7)
P4 0.0231(7) 0.0218(7) 0.0166(7) -0.0060(6) 0.0019(5) -0.0100(6)
F1 0.107(5) 0.055(3) 0.093(4) -0.034(3) 0.022(4) -0.053(4)
F2 0.049(3) 0.093(4) 0.043(3) -0.005(3) 0.023(2) -0.027(3)
F3 0.038(3) 0.082(4) 0.045(3) -0.012(2) -0.011(2) -0.012(3)
F4 0.082(4) 0.049(3) 0.063(3) -0.034(3) -0.006(3) -0.012(3)
F5 0.035(3) 0.065(3) 0.058(3) -0.003(3) -0.012(2) 0.005(2)
F6 0.053(3) 0.075(3) 0.041(2) -0.024(2) 0.022(2) -0.041(3)
F7 0.035(2) 0.038(2) 0.038(2) -0.0165(17) -0.0001(16) -0.0208(18)
F8 0.070(4) 0.076(4) 0.062(3) -0.054(3) 0.036(3) -0.043(3)
F9 0.055(3) 0.035(2) 0.065(3) 0.014(2) -0.028(2) -0.022(2)
F10 0.058(3) 0.076(4) 0.059(3) -0.052(3) 0.036(2) -0.042(3)
F11 0.059(3) 0.038(3) 0.065(3) 0.016(2) -0.028(3) -0.016(2)
F12 0.032(2) 0.036(2) 0.038(2) -0.0146(17) 0.0080(16) -0.0209(17)
O1 0.025(2) 0.024(2) 0.0080(17) 0.0031(15) -0.0035(15) -0.0041(17)
O2 0.0192(19) 0.022(2) 0.0142(18) -0.0034(15) -0.0015(14) -0.0130(16)
O3 0.024(2) 0.020(2) 0.0149(18) -0.0030(15) -0.0021(15) -0.0162(17)
O4 0.026(2) 0.025(2) 0.0079(17) -0.0076(15) 0.0038(14) -0.0083(17)
O5 0.033(2) 0.021(2) 0.0037(17) -0.0003(14) 0.0045(15) -0.0171(18)
N1 0.012(2) 0.018(2) 0.015(2) -0.0040(18) 0.0004(16) -0.0090(18)
N2 0.022(2) 0.021(2) 0.012(2) 0.0038(18) -0.0015(17) -0.009(2)
N3 0.019(2) 0.017(2) 0.011(2) -0.0112(17) 0.0013(16) -0.0069(18)
N4 0.011(2) 0.016(2) 0.021(2) -0.0065(18) 0.0031(17) -0.0109(17)
N5 0.030(3) 0.020(2) 0.010(2) 0.0013(18) 0.0013(18) -0.014(2)
N6 0.020(2) 0.025(3) 0.014(2) -0.0088(19) 0.0022(18) -0.008(2)
C1 0.017(3) 0.026(3) 0.015(3) -0.014(2) -0.001(2) -0.004(2)
C2 0.022(3) 0.028(3) 0.021(3) -0.007(2) 0.003(2) -0.003(2)
C3 0.058(5) 0.044(4) 0.014(3) -0.012(3) 0.001(3) -0.010(4)
C4 0.082(6) 0.035(4) 0.022(3) -0.017(3) 0.000(3) -0.011(4)
C5 0.060(5) 0.022(3) 0.027(3) -0.017(3) 0.002(3) -0.006(3)
C6 0.027(3) 0.026(3) 0.020(3) -0.011(2) 0.000(2) -0.001(3)
C7 0.023(3) 0.021(3) 0.023(3) -0.013(2) 0.003(2) -0.007(2)
C8 0.026(3) 0.022(3) 0.017(3) -0.003(2) 0.004(2) -0.018(2)
C9 0.034(3) 0.025(3) 0.019(3) -0.006(2) 0.000(2) -0.013(3)
C10 0.047(4) 0.028(3) 0.023(3) -0.005(3) 0.005(3) -0.016(3)
C11 0.036(4) 0.029(3) 0.019(3) 0.004(2) -0.007(2) -0.020(3)
C12 0.033(3) 0.028(3) 0.015(3) -0.005(2) 0.006(2) -0.015(3)
C13 0.024(3) 0.021(3) 0.017(3) -0.005(2) 0.003(2) -0.014(2)
C14 0.020(3) 0.026(3) 0.011(2) -0.008(2) 0.004(2) -0.012(2)
C15 0.017(3) 0.027(3) 0.022(3) -0.016(2) 0.003(2) -0.008(2)
C16 0.026(3) 0.025(3) 0.020(3) -0.010(2) 0.002(2) -0.007(2)
C17 0.031(4) 0.033(4) 0.033(3) -0.020(3) 0.000(3) -0.006(3)
C18 0.035(4) 0.020(3) 0.038(4) -0.016(3) 0.000(3) -0.008(3)
C19 0.028(3) 0.019(3) 0.023(3) -0.007(2) 0.001(2) -0.010(2)
C20 0.012(3) 0.023(3) 0.023(3) -0.008(2) 0.001(2) -0.006(2)
C21 0.018(3) 0.022(3) 0.019(3) -0.001(2) 0.001(2) -0.003(2)
C22 0.026(3) 0.024(3) 0.020(3) -0.011(2) 0.002(2) -0.010(2)
C23 0.027(3) 0.018(3) 0.023(3) -0.006(2) 0.005(2) -0.010(2)
C24 0.034(3) 0.021(3) 0.021(3) -0.003(2) 0.002(2) -0.012(3)
C25 0.027(3) 0.023(3) 0.019(3) -0.005(2) 0.000(2) -0.011(2)
C26 0.015(3) 0.022(3) 0.018(3) -0.008(2) 0.002(2) -0.007(2)
C27 0.019(3) 0.022(3) 0.009(2) -0.005(2) 0.0026(19) -0.005(2)
C28 0.022(3) 0.020(3) 0.021(3) -0.007(2) 0.001(2) -0.010(2)
C29 0.036(4) 0.025(3) 0.017(3) -0.008(2) -0.002(2) -0.012(3)
C30 0.036(4) 0.030(3) 0.027(3) -0.016(3) 0.007(3) -0.015(3)
C31 0.036(4) 0.028(3) 0.033(3) -0.017(3) 0.001(3) -0.013(3)
C32 0.030(3) 0.024(3) 0.023(3) -0.010(2) 0.000(2) -0.012(3)
C33 0.020(3) 0.022(3) 0.021(3) -0.010(2) -0.001(2) -0.012(2)
C34 0.029(3) 0.020(3) 0.024(3) -0.007(2) 0.004(2) -0.005(2)
C35 0.025(3) 0.023(3) 0.019(3) -0.004(2) 0.002(2) -0.006(2)
C36 0.063(5) 0.020(3) 0.029(4) -0.004(3) 0.003(3) -0.007(3)
C37 0.086(7) 0.023(4) 0.023(4) 0.007(3) -0.005(4) -0.002(4)
C38 0.047(4) 0.037(4) 0.013(3) 0.000(3) -0.002(3) -0.012(3)
C39 0.026(3) 0.025(3) 0.024(3) -0.006(2) 0.003(2) -0.009(3)
C40 0.018(3) 0.021(3) 0.012(3) 0.002(2) 0.007(2) -0.004(2)
C41 0.023(3) 0.020(3) 0.033(3) -0.009(2) 0.012(2) -0.008(2)
C42 0.037(4) 0.019(3) 0.033(3) -0.009(3) 0.019(3) -0.007(3)
C43 0.057(5) 0.028(4) 0.047(4) -0.017(3) 0.036(4) -0.020(3)
C44 0.032(4) 0.021(3) 0.090(7) -0.021(4) 0.039(4) -0.012(3)
C45 0.020(3) 0.027(3) 0.067(5) -0.015(3) 0.018(3) -0.010(3)
C46 0.023(3) 0.021(3) 0.048(4) -0.008(3) 0.010(3) -0.005(3)
C47 0.018(3) 0.021(3) 0.022(3) -0.004(2) 0.002(2) -0.010(2)
C48 0.033(4) 0.023(3) 0.027(3) -0.007(2) 0.009(3) -0.011(3)
C49 0.046(4) 0.025(3) 0.047(4) -0.018(3) 0.010(3) -0.016(3)
C50 0.036(4) 0.025(3) 0.036(4) -0.003(3) -0.002(3) -0.016(3)
C51 0.034(4) 0.025(3) 0.036(4) -0.007(3) 0.016(3) -0.018(3)
C52 0.036(4) 0.021(3) 0.023(3) -0.005(2) 0.010(3) -0.013(3)
C53 0.016(3) 0.027(3) 0.017(3) -0.010(2) 0.000(2) -0.003(2)
C54 0.024(3) 0.025(3) 0.028(3) -0.005(3) -0.003(2) -0.003(3)
C55 0.032(4) 0.053(5) 0.021(3) -0.006(3) -0.004(3) -0.017(3)
C56 0.046(4) 0.060(5) 0.027(3) -0.026(3) 0.004(3) -0.028(4)
C57 0.048(4) 0.042(4) 0.036(4) -0.019(3) -0.003(3) -0.023(3)
C58 0.029(3) 0.029(3) 0.023(3) -0.008(2) -0.004(2) -0.010(3)
C59 0.032(4) 0.023(3) 0.036(3) -0.019(3) 0.001(3) -0.009(3)
C60 0.030(4) 0.028(3) 0.035(4) -0.012(3) -0.010(3) -0.004(3)
C61 0.044(4) 0.028(4) 0.049(4) -0.013(3) -0.023(3) -0.003(3)
C62 0.021(3) 0.031(4) 0.082(6) -0.025(4) -0.019(4) -0.002(3)
C63 0.021(3) 0.052(5) 0.082(6) -0.048(5) 0.010(4) -0.012(3)
C64 0.021(3) 0.035(4) 0.046(4) -0.024(3) 0.006(3) -0.009(3)
C65 0.028(3) 0.020(3) 0.021(3) -0.013(2) 0.006(2) -0.012(2)
C66 0.020(3) 0.023(3) 0.031(3) -0.006(2) -0.003(2) -0.005(2)
C67 0.026(3) 0.019(3) 0.054(4) -0.010(3) -0.007(3) -0.006(3)
C68 0.037(4) 0.024(3) 0.033(3) -0.013(3) 0.003(3) -0.011(3)
C69 0.040(4) 0.025(3) 0.027(3) -0.008(3) -0.009(3) -0.012(3)
C70 0.039(4) 0.022(3) 0.028(3) -0.008(2) -0.007(3) -0.008(3)
C71 0.016(3) 0.026(3) 0.020(3) -0.008(2) 0.009(2) -0.007(2)
C72 0.052(4) 0.027(3) 0.024(3) -0.010(3) 0.003(3) -0.016(3)
C73 0.067(5) 0.035(4) 0.023(3) -0.008(3) 0.005(3) -0.023(4)
C74 0.048(4) 0.031(4) 0.030(3) 0.000(3) 0.004(3) -0.023(3)
C75 0.047(4) 0.030(4) 0.043(4) -0.015(3) 0.017(3) -0.025(3)
C76 0.036(4) 0.031(3) 0.028(3) -0.014(3) 0.009(3) -0.019(3)
C77 0.042(5) 0.094(9) 0.094(8) -0.053(7) 0.015(5) -0.025(5)
Cl1 0.087(2) 0.125(3) 0.103(2) -0.084(2) 0.0222(18) -0.022(2)
Cl2 0.0443(11) 0.0611(13) 0.0673(13) -0.0319(11) 0.0076(10) -0.0139(10)

loop_
_atom_type_symbol
_atom_type_description
_atom_type_scat_dispersion_real
_atom_type_scat_dispersion_imag
_atom_type_scat_source
C C 0.0181 0.0091 'International Tables Vol C Tables 4.2.6.8 and 6.1.1.4'
N N 0.0311 0.0180 'International Tables Vol C Tables 4.2.6.8 and 6.1.1.4'
O O 0.0492 0.0322 'International Tables Vol C Tables 4.2.6.8 and 6.1.1.4'
F F 0.0727 0.0534 'International Tables Vol C Tables 4.2.6.8 and 6.1.1.4'
P P 0.2955 0.4335 'International Tables Vol C Tables 4.2.6.8 and 6.1.1.4'
Os Os -4.9801 6.2216 'International Tables Vol C Tables 4.2.6.8 and 6.1.1.4'
Cl Cl 0.3639 0.7018 'International Tables Vol C Tables 4.2.6.8 and 6.1.1.4'
H H 0.0000 0.0000 'International Tables Vol C Tables 4.2.6.8 and 6.1.1.4'

loop_
_geom_angle_atom_site_label_1
_geom_angle_atom_site_label_2
_geom_angle_atom_site_label_3
_geom_angle
_geom_angle_site_symmetry_1
_geom_angle_site_symmetry_3
_geom_angle_publ_flag
O5 Os1 N1 91.46(17) . . ?
O5 Os1 O2 90.11(16) . . ?
N1 Os1 O2 176.61(16) . . ?
O5 Os1 N2 91.11(17) . . ?
N1 Os1 N2 82.49(19) . . ?
O2 Os1 N2 94.48(18) . . ?
O5 Os1 N5 176.34(19) . . ?
N1 Os1 N5 91.65(19) . . ?
O2 Os1 N5 86.68(18) . . ?
N2 Os1 N5 87.39(19) . . ?
O5 Os1 O1 92.33(16) . . ?
N1 Os1 O1 93.38(18) . . ?
O2 Os1 O1 89.55(17) . . ?
N2 Os1 O1 174.69(19) . . ?
N5 Os1 O1 89.40(17) . . ?
O5 Os2 N3 91.30(17) . . ?
O5 Os2 N4 90.42(17) . . ?
N3 Os2 N4 82.66(18) . . ?
O5 Os2 O3 89.77(16) . . ?
N3 Os2 O3 94.43(17) . . ?
N4 Os2 O3 177.09(16) . . ?
O5 Os2 O4 90.99(16) . . ?
N3 Os2 O4 174.78(17) . . ?
N4 Os2 O4 92.63(18) . . ?
O3 Os2 O4 90.27(16) . . ?
O5 Os2 N6 176.43(17) . . ?
N3 Os2 N6 86.67(18) . . ?
N4 Os2 N6 92.23(19) . . ?
O3 Os2 N6 87.46(18) . . ?
O4 Os2 N6 91.27(17) . . ?
N5 P1 C47 114.7(3) . . ?
N5 P1 C53 111.3(3) . . ?
C47 P1 C53 107.9(3) . . ?
N5 P1 C41 106.3(3) . . ?
C47 P1 C41 108.1(3) . . ?
C53 P1 C41 108.3(3) . . ?
N6 P2 C71 110.5(3) . . ?
N6 P2 C59 108.6(3) . . ?
C71 P2 C59 108.3(3) . . ?
N6 P2 C65 113.9(3) . . ?
C71 P2 C65 109.2(3) . . ?
C59 P2 C65 106.1(3) . . ?
F5 P3 F1 91.3(4) . . ?
F5 P3 F2 90.9(3) . . ?
F1 P3 F2 91.2(3) . . ?
F5 P3 F4 90.0(3) . . ?
F1 P3 F4 178.4(4) . . ?
F2 P3 F4 89.7(3) . . ?
F5 P3 F6 90.3(3) . . ?
F1 P3 F6 89.6(3) . . ?
F2 P3 F6 178.5(3) . . ?
F4 P3 F6 89.4(3) . . ?
F5 P3 F3 179.2(3) . . ?
F1 P3 F3 89.4(4) . . ?
F2 P3 F3 89.6(3) . . ?
F4 P3 F3 89.3(3) . . ?
F6 P3 F3 89.2(3) . . ?
F11 P4 F9 179.4(4) . . ?
F11 P4 F8 89.8(3) . . ?
F9 P4 F8 90.8(3) . . ?
F11 P4 F10 90.0(3) . . ?
F9 P4 F10 89.4(3) . . ?
F8 P4 F10 179.5(3) . . ?
F11 P4 F7 90.4(3) . . ?
F9 P4 F7 89.8(2) . . ?
F8 P4 F7 90.8(2) . . ?
F10 P4 F7 89.6(2) . . ?
F11 P4 F12 90.5(3) . . ?
F9 P4 F12 89.4(2) . . ?
F8 P4 F12 89.7(2) . . ?
F10 P4 F12 89.9(2) . . ?
F7 P4 F12 179.0(2) . . ?
C1 O1 Os1 123.3(4) . . ?
C20 O2 Os1 122.8(3) . . ?
C21 O3 Os2 123.6(4) . . ?
C40 O4 Os2 122.5(4) . . ?
Os1 O5 Os2 178.1(2) . . ?
C7 N1 C8 120.2(5) . . ?
C7 N1 Os1 125.0(4) . . ?
C8 N1 Os1 114.8(4) . . ?
C14 N2 C13 125.3(5) . . ?
C14 N2 Os1 123.6(4) . . ?
C13 N2 Os1 110.7(4) . . ?
C27 N3 C28 124.6(5) . . ?
C27 N3 Os2 123.6(4) . . ?
C28 N3 Os2 111.6(3) . . ?
C34 N4 C33 122.6(5) . . ?
C34 N4 Os2 124.1(4) . . ?
C33 N4 Os2 112.9(3) . . ?
P1 N5 Os1 129.6(3) . . ?
P1 N5 H5N 115.2 . . ?
Os1 N5 H5N 115.2 . . ?
P2 N6 Os2 127.6(3) . . ?
P2 N6 H6N 116.2 . . ?
Os2 N6 H6N 116.2 . . ?
O1 C1 C2 115.9(5) . . ?
O1 C1 C6 125.0(5) . . ?
C2 C1 C6 119.1(5) . . ?
C3 C2 C1 121.2(6) . . ?
C3 C2 H2A 119.4 . . ?
C1 C2 H2A 119.4 . . ?
C2 C3 C4 120.8(6) . . ?
C2 C3 H3A 119.6 . . ?
C4 C3 H3A 119.6 . . ?
C5 C4 C3 119.7(7) . . ?
C5 C4 H4A 120.2 . . ?
C3 C4 H4A 120.2 . . ?
C4 C5 C6 121.0(7) . . ?
C4 C5 H5A 119.5 . . ?
C6 C5 H5A 119.5 . . ?
C1 C6 C5 118.1(6) . . ?
C1 C6 C7 127.3(6) . . ?
C5 C6 C7 114.5(6) . . ?
N1 C7 C6 124.6(6) . . ?
N1 C7 H7A 117.7 . . ?
C6 C7 H7A 117.7 . . ?
N1 C8 C9 117.3(5) . . ?
N1 C8 C13 105.1(4) . . ?
C9 C8 C13 110.6(5) . . ?
N1 C8 H8A 107.8 . . ?
C9 C8 H8A 107.8 . . ?
C13 C8 H8A 107.8 . . ?
C8 C9 C10 111.0(5) . . ?
C8 C9 H9A 109.4 . . ?
C10 C9 H9A 109.4 . . ?
C8 C9 H9B 109.4 . . ?
C10 C9 H9B 109.4 . . ?
H9A C9 H9B 108.0 . . ?
C9 C10 C11 111.2(6) . . ?
C9 C10 H10A 109.4 . . ?
C11 C10 H10A 109.4 . . ?
C9 C10 H10B 109.4 . . ?
C11 C10 H10B 109.4 . . ?
H10A C10 H10B 108.0 . . ?
C10 C11 C12 113.0(5) . . ?
C10 C11 H11A 109.0 . . ?
C12 C11 H11A 109.0 . . ?
C10 C11 H11B 109.0 . . ?
C12 C11 H11B 109.0 . . ?
H11A C11 H11B 107.8 . . ?
C11 C12 C13 110.7(5) . . ?
C11 C12 H12A 109.5 . . ?
C13 C12 H12A 109.5 . . ?
C11 C12 H12B 109.5 . . ?
C13 C12 H12B 109.5 . . ?
H12A C12 H12B 108.1 . . ?
N2 C13 C12 116.3(5) . . ?
N2 C13 C8 109.8(5) . . ?
C12 C13 C8 109.1(5) . . ?
N2 C13 H13A 107.1 . . ?
C12 C13 H13A 107.1 . . ?
C8 C13 H13A 107.1 . . ?
N2 C14 C15 125.5(5) . . ?
N2 C14 H14A 117.2 . . ?
C15 C14 H14A 117.2 . . ?
C16 C15 C20 118.7(6) . . ?
C16 C15 C14 114.5(5) . . ?
C20 C15 C14 126.7(5) . . ?
C17 C16 C15 121.6(6) . . ?
C17 C16 H16A 119.2 . . ?
C15 C16 H16A 119.2 . . ?
C16 C17 C18 118.7(6) . . ?
C16 C17 H17A 120.6 . . ?
C18 C17 H17A 120.6 . . ?
C19 C18 C17 121.6(6) . . ?
C19 C18 H18A 119.2 . . ?
C17 C18 H18A 119.2 . . ?
C18 C19 C20 121.6(6) . . ?
C18 C19 H19A 119.2 . . ?
C20 C19 H19A 119.2 . . ?
O2 C20 C19 116.6(5) . . ?
O2 C20 C15 125.5(5) . . ?
C19 C20 C15 117.9(5) . . ?
O3 C21 C22 116.6(6) . . ?
O3 C21 C26 124.6(6) . . ?
C22 C21 C26 118.7(5) . . ?
C23 C22 C21 122.0(6) . . ?
C23 C22 H22A 119.0 . . ?
C21 C22 H22A 119.0 . . ?
C22 C23 C24 120.0(6) . . ?
C22 C23 H23A 120.0 . . ?
C24 C23 H23A 120.0 . . ?
C25 C24 C23 119.2(5) . . ?
C25 C24 H24A 120.4 . . ?
C23 C24 H24A 120.4 . . ?
C24 C25 C26 122.6(6) . . ?
C24 C25 H25A 118.7 . . ?
C26 C25 H25A 118.7 . . ?
C25 C26 C21 117.5(6) . . ?
C25 C26 C27 115.7(5) . . ?
C21 C26 C27 126.6(5) . . ?
N3 C27 C26 125.5(5) . . ?
N3 C27 H27A 117.2 . . ?
C26 C27 H27A 117.2 . . ?
N3 C28 C29 115.9(5) . . ?
N3 C28 C33 108.2(5) . . ?
C29 C28 C33 111.0(5) . . ?
N3 C28 H28A 107.1 . . ?
C29 C28 H28A 107.1 . . ?
C33 C28 H28A 107.1 . . ?
C28 C29 C30 109.7(5) . . ?
C28 C29 H29A 109.7 . . ?
C30 C29 H29A 109.7 . . ?
C28 C29 H29B 109.7 . . ?
C30 C29 H29B 109.7 . . ?
H29A C29 H29B 108.2 . . ?
C31 C30 C29 112.2(5) . . ?
C31 C30 H30A 109.2 . . ?
C29 C30 H30A 109.2 . . ?
C31 C30 H30B 109.2 . . ?
C29 C30 H30B 109.2 . . ?
H30A C30 H30B 107.9 . . ?
C30 C31 C32 111.6(5) . . ?
C30 C31 H31A 109.3 . . ?
C32 C31 H31A 109.3 . . ?
C30 C31 H31B 109.3 . . ?
C32 C31 H31B 109.3 . . ?
H31A C31 H31B 108.0 . . ?
C33 C32 C31 110.3(5) . . ?
C33 C32 H32A 109.6 . . ?
C31 C32 H32A 109.6 . . ?
C33 C32 H32B 109.6 . . ?
C31 C32 H32B 109.6 . . ?
H32A C32 H32B 108.1 . . ?
N4 C33 C32 116.2(5) . . ?
N4 C33 C28 106.6(4) . . ?
C32 C33 C28 111.0(5) . . ?
N4 C33 H33A 107.5 . . ?
C32 C33 H33A 107.5 . . ?
C28 C33 H33A 107.5 . . ?
N4 C34 C35 124.7(6) . . ?
N4 C34 H34A 117.7 . . ?
C35 C34 H34A 117.7 . . ?
C36 C35 C40 117.6(6) . . ?
C36 C35 C34 116.4(6) . . ?
C40 C35 C34 125.8(5) . . ?
C37 C36 C35 122.2(7) . . ?
C37 C36 H36A 118.9 . . ?
C35 C36 H36A 118.9 . . ?
C38 C37 C36 119.9(6) . . ?
C38 C37 H37A 120.1 . . ?
C36 C37 H37A 120.1 . . ?
C37 C38 C39 120.1(6) . . ?
C37 C38 H38A 120.0 . . ?
C39 C38 H38A 120.0 . . ?
C38 C39 C40 121.5(6) . . ?
C38 C39 H39A 119.3 . . ?
C40 C39 H39A 119.3 . . ?
O4 C40 C39 115.6(6) . . ?
O4 C40 C35 125.7(5) . . ?
C39 C40 C35 118.8(5) . . ?
C46 C41 C42 120.4(6) . . ?
C46 C41 P1 120.8(5) . . ?
C42 C41 P1 118.8(5) . . ?
C41 C42 C43 118.4(7) . . ?
C41 C42 H42A 120.8 . . ?
C43 C42 H42A 120.8 . . ?
C44 C43 C42 120.7(8) . . ?
C44 C43 H43A 119.6 . . ?
C42 C43 H43A 119.6 . . ?
C45 C44 C43 120.2(6) . . ?
C45 C44 H44A 119.9 . . ?
C43 C44 H44A 119.9 . . ?
C44 C45 C46 119.7(8) . . ?
C44 C45 H45A 120.2 . . ?
C46 C45 H45A 120.2 . . ?
C41 C46 C45 120.5(7) . . ?
C41 C46 H46A 119.7 . . ?
C45 C46 H46A 119.7 . . ?
C48 C47 C52 119.3(6) . . ?
C48 C47 P1 119.6(5) . . ?
C52 C47 P1 121.1(5) . . ?
C47 C48 C49 119.9(6) . . ?
C47 C48 H48A 120.1 . . ?
C49 C48 H48A 120.1 . . ?
C50 C49 C48 121.4(7) . . ?
C50 C49 H49A 119.3 . . ?
C48 C49 H49A 119.3 . . ?
C49 C50 C51 118.8(6) . . ?
C49 C50 H50A 120.6 . . ?
C51 C50 H50A 120.6 . . ?
C52 C51 C50 120.4(6) . . ?
C52 C51 H51A 119.8 . . ?
C50 C51 H51A 119.8 . . ?
C51 C52 C47 120.2(6) . . ?
C51 C52 H52A 119.9 . . ?
C47 C52 H52A 119.9 . . ?
C58 C53 C54 120.6(6) . . ?
C58 C53 P1 116.7(4) . . ?
C54 C53 P1 122.7(5) . . ?
C53 C54 C55 118.8(7) . . ?
C53 C54 H54A 120.6 . . ?
C55 C54 H54A 120.6 . . ?
C56 C55 C54 121.0(6) . . ?
C56 C55 H55A 119.5 . . ?
C54 C55 H55A 119.5 . . ?
C57 C56 C55 119.6(6) . . ?
C57 C56 H56A 120.2 . . ?
C55 C56 H56A 120.2 . . ?
C56 C57 C58 120.8(7) . . ?
C56 C57 H57A 119.6 . . ?
C58 C57 H57A 119.6 . . ?
C53 C58 C57 119.1(6) . . ?
C53 C58 H58A 120.4 . . ?
C57 C58 H58A 120.4 . . ?
C64 C59 C60 119.5(7) . . ?
C64 C59 P2 119.9(5) . . ?
C60 C59 P2 120.1(5) . . ?
C61 C60 C59 120.5(7) . . ?
C61 C60 H60A 119.7 . . ?
C59 C60 H60A 119.7 . . ?
C60 C61 C62 120.1(7) . . ?
C60 C61 H61A 119.9 . . ?
C62 C61 H61A 119.9 . . ?
C63 C62 C61 119.6(7) . . ?
C63 C62 H62A 120.2 . . ?
C61 C62 H62A 120.2 . . ?
C62 C63 C64 120.9(7) . . ?
C62 C63 H63A 119.5 . . ?
C64 C63 H63A 119.5 . . ?
C63 C64 C59 119.3(7) . . ?
C63 C64 H64A 120.4 . . ?
C59 C64 H64A 120.4 . . ?
C66 C65 C70 118.8(6) . . ?
C66 C65 P2 120.4(5) . . ?
C70 C65 P2 120.7(5) . . ?
C67 C66 C65 120.9(6) . . ?
C67 C66 H66A 119.5 . . ?
C65 C66 H66A 119.5 . . ?
C68 C67 C66 120.1(6) . . ?
C68 C67 H67A 120.0 . . ?
C66 C67 H67A 120.0 . . ?
C67 C68 C69 119.6(6) . . ?
C67 C68 H68A 120.2 . . ?
C69 C68 H68A 120.2 . . ?
C68 C69 C70 120.3(6) . . ?
C68 C69 H69A 119.9 . . ?
C70 C69 H69A 119.9 . . ?
C69 C70 C65 120.2(6) . . ?
C69 C70 H70A 119.9 . . ?
C65 C70 H70A 119.9 . . ?
C72 C71 C76 119.9(6) . . ?
C72 C71 P2 122.8(5) . . ?
C76 C71 P2 117.2(5) . . ?
C71 C72 C73 119.7(7) . . ?
C71 C72 H72A 120.1 . . ?
C73 C72 H72A 120.1 . . ?
C74 C73 C72 120.1(7) . . ?
C74 C73 H73A 120.0 . . ?
C72 C73 H73A 120.0 . . ?
C75 C74 C73 120.3(6) . . ?
C75 C74 H74A 119.9 . . ?
C73 C74 H74A 119.9 . . ?
C74 C75 C76 119.4(7) . . ?
C74 C75 H75A 120.3 . . ?
C76 C75 H75A 120.3 . . ?
C71 C76 C75 120.6(6) . . ?
C71 C76 H76A 119.7 . . ?
C75 C76 H76A 119.7 . . ?
Cl1 C77 Cl2 112.6(6) . . ?
Cl1 C77 H77A 109.1 . . ?
Cl2 C77 H77A 109.1 . . ?
Cl1 C77 H77B 109.1 . . ?
Cl2 C77 H77B 109.1 . . ?
H77A C77 H77B 107.8 . . ?
Cl3 C78 C78 85(4) 2_666 2_666 ?
Cl3 C78 Cl3 127(3) 2_666 . ?
C78 C78 Cl3 41.6(12) 2_666 . ?
Cl3 C78 Cl4 156(4) 2_666 . ?
C78 C78 Cl4 71.9(15) 2_666 . ?
Cl3 C78 Cl4 30.6(4) . . ?
Cl3 C78 Cl4 19.4(13) 2_666 2_666 ?
C78 C78 Cl4 66(3) 2_666 2_666 ?
Cl3 C78 Cl4 108(2) . 2_666 ?
Cl4 C78 Cl4 138(2) . 2_666 ?
Cl4 Cl3 C78 138(2) . 2_666 ?
Cl4 Cl3 C78 85.3(14) . . ?
C78 Cl3 C78 53(3) 2_666 . ?
Cl3 Cl4 C78 64.1(13) . . ?
Cl3 Cl4 C78 23.0(12) . 2_666 ?
C78 Cl4 C78 42(2) . 2_666 ?

loop_
_geom_bond_atom_site_label_1
_geom_bond_atom_site_label_2
_geom_bond_distance
_geom_bond_site_symmetry_2
_geom_bond_publ_flag
Os1 O5 1.820(4) . ?
Os1 N1 2.001(5) . ?
Os1 O2 2.019(4) . ?
Os1 N2 2.026(4) . ?
Os1 N5 2.034(5) . ?
Os1 O1 2.034(4) . ?
Os2 O5 1.828(4) . ?
Os2 N3 2.009(4) . ?
Os2 N4 2.012(4) . ?
Os2 O3 2.023(4) . ?
Os2 O4 2.036(4) . ?
Os2 N6 2.047(5) . ?
P1 N5 1.614(5) . ?
P1 C47 1.801(6) . ?
P1 C53 1.804(6) . ?
P1 C41 1.809(6) . ?
P2 N6 1.627(5) . ?
P2 C71 1.798(6) . ?
P2 C59 1.800(7) . ?
P2 C65 1.800(6) . ?
P3 F5 1.573(5) . ?
P3 F1 1.584(6) . ?
P3 F2 1.586(4) . ?
P3 F4 1.588(5) . ?
P3 F6 1.593(4) . ?
P3 F3 1.613(5) . ?
P4 F11 1.579(4) . ?
P4 F9 1.584(4) . ?
P4 F8 1.587(4) . ?
P4 F10 1.590(4) . ?
P4 F7 1.611(4) . ?
P4 F12 1.626(4) . ?
O1 C1 1.323(7) . ?
O2 C20 1.329(7) . ?
O3 C21 1.324(7) . ?
O4 C40 1.330(7) . ?
N1 C7 1.296(8) . ?
N1 C8 1.489(7) . ?
N2 C14 1.301(8) . ?
N2 C13 1.454(7) . ?
N3 C27 1.312(7) . ?
N3 C28 1.465(7) . ?
N4 C34 1.314(8) . ?
N4 C33 1.476(7) . ?
N5 H5N 0.8800 . ?
N6 H6N 0.8800 . ?
C1 C2 1.409(8) . ?
C1 C6 1.413(9) . ?
C2 C3 1.365(10) . ?
C2 H2A 0.9500 . ?
C3 C4 1.393(11) . ?
C3 H3A 0.9500 . ?
C4 C5 1.376(10) . ?
C4 H4A 0.9500 . ?
C5 C6 1.431(9) . ?
C5 H5A 0.9500 . ?
C6 C7 1.434(8) . ?
C7 H7A 0.9500 . ?
C8 C9 1.495(8) . ?
C8 C13 1.554(8) . ?
C8 H8A 1.0000 . ?
C9 C10 1.516(8) . ?
C9 H9A 0.9900 . ?
C9 H9B 0.9900 . ?
C10 C11 1.521(9) . ?
C10 H10A 0.9900 . ?
C10 H10B 0.9900 . ?
C11 C12 1.528(9) . ?
C11 H11A 0.9900 . ?
C11 H11B 0.9900 . ?
C12 C13 1.528(7) . ?
C12 H12A 0.9900 . ?
C12 H12B 0.9900 . ?
C13 H13A 1.0000 . ?
C14 C15 1.440(8) . ?
C14 H14A 0.9500 . ?
C15 C16 1.423(8) . ?
C15 C20 1.424(8) . ?
C16 C17 1.368(9) . ?
C16 H16A 0.9500 . ?
C17 C18 1.406(10) . ?
C17 H17A 0.9500 . ?
C18 C19 1.345(9) . ?
C18 H18A 0.9500 . ?
C19 C20 1.417(8) . ?
C19 H19A 0.9500 . ?
C21 C22 1.399(9) . ?
C21 C26 1.432(8) . ?
C22 C23 1.370(8) . ?
C22 H22A 0.9500 . ?
C23 C24 1.412(9) . ?
C23 H23A 0.9500 . ?
C24 C25 1.358(9) . ?
C24 H24A 0.9500 . ?
C25 C26 1.421(8) . ?
C25 H25A 0.9500 . ?
C26 C27 1.447(8) . ?
C27 H27A 0.9500 . ?
C28 C29 1.524(8) . ?
C28 C33 1.540(8) . ?
C28 H28A 1.0000 . ?
C29 C30 1.534(9) . ?
C29 H29A 0.9900 . ?
C29 H29B 0.9900 . ?
C30 C31 1.522(9) . ?
C30 H30A 0.9900 . ?
C30 H30B 0.9900 . ?
C31 C32 1.532(8) . ?
C31 H31A 0.9900 . ?
C31 H31B 0.9900 . ?
C32 C33 1.510(8) . ?
C32 H32A 0.9900 . ?
C32 H32B 0.9900 . ?
C33 H33A 1.0000 . ?
C34 C35 1.438(9) . ?
C34 H34A 0.9500 . ?
C35 C36 1.409(9) . ?
C35 C40 1.425(9) . ?
C36 C37 1.373(11) . ?
C36 H36A 0.9500 . ?
C37 C38 1.371(11) . ?
C37 H37A 0.9500 . ?
C38 C39 1.385(9) . ?
C38 H38A 0.9500 . ?
C39 C40 1.396(9) . ?
C39 H39A 0.9500 . ?
C41 C46 1.375(10) . ?
C41 C42 1.384(10) . ?
C42 C43 1.408(9) . ?
C42 H42A 0.9500 . ?
C43 C44 1.379(13) . ?
C43 H43A 0.9500 . ?
C44 C45 1.364(13) . ?
C44 H44A 0.9500 . ?
C45 C46 1.398(9) . ?
C45 H45A 0.9500 . ?
C46 H46A 0.9500 . ?
C47 C48 1.385(9) . ?
C47 C52 1.392(8) . ?
C48 C49 1.399(9) . ?
C48 H48A 0.9500 . ?
C49 C50 1.364(10) . ?
C49 H49A 0.9500 . ?
C50 C51 1.400(10) . ?
C50 H50A 0.9500 . ?
C51 C52 1.390(9) . ?
C51 H51A 0.9500 . ?
C52 H52A 0.9500 . ?
C53 C58 1.383(9) . ?
C53 C54 1.388(9) . ?
C54 C55 1.391(10) . ?
C54 H54A 0.9500 . ?
C55 C56 1.374(11) . ?
C55 H55A 0.9500 . ?
C56 C57 1.373(11) . ?
C56 H56A 0.9500 . ?
C57 C58 1.390(10) . ?
C57 H57A 0.9500 . ?
C58 H58A 0.9500 . ?
C59 C64 1.396(9) . ?
C59 C60 1.397(10) . ?
C60 C61 1.375(10) . ?
C60 H60A 0.9500 . ?
C61 C62 1.395(12) . ?
C61 H61A 0.9500 . ?
C62 C63 1.377(13) . ?
C62 H62A 0.9500 . ?
C63 C64 1.395(11) . ?
C63 H63A 0.9500 . ?
C64 H64A 0.9500 . ?
C65 C66 1.390(8) . ?
C65 C70 1.394(9) . ?
C66 C67 1.386(9) . ?
C66 H66A 0.9500 . ?
C67 C68 1.385(10) . ?
C67 H67A 0.9500 . ?
C68 C69 1.388(9) . ?
C68 H68A 0.9500 . ?
C69 C70 1.392(9) . ?
C69 H69A 0.9500 . ?
C70 H70A 0.9500 . ?
C71 C72 1.376(9) . ?
C71 C76 1.382(9) . ?
C72 C73 1.387(10) . ?
C72 H72A 0.9500 . ?
C73 C74 1.383(11) . ?
C73 H73A 0.9500 . ?
C74 C75 1.379(10) . ?
C74 H74A 0.9500 . ?
C75 C76 1.382(10) . ?
C75 H75A 0.9500 . ?
C76 H76A 0.9500 . ?
C77 Cl1 1.714(12) . ?
C77 Cl2 1.757(10) . ?
C77 H77A 0.9900 . ?
C77 H77B 0.9900 . ?
C78 Cl3 1.14(3) 2_666 ?
C78 C78 1.38(8) 2_666 ?
C78 Cl3 1.712(18) . ?
C78 Cl4 1.898(19) . ?
C78 Cl4 1.97(4) 2_666 ?
Cl3 Cl4 0.969(10) . ?
Cl3 C78 1.14(3) 2_666 ?
Cl4 C78 1.97(4) 2_666 ?
